data_7229649
loop_
_publ_author_name
'Mir, Sajjad Husain'
'Takasaki, Yuichi'
'Takamizawa, Satoshi'

_publ_section_title
;
 An organoferroelasticity driven by molecular conformational change.
;
_journal_issue 7
_journal_name_full 'Physical chemistry chemical physics : PCCP'
_journal_page_first 4631
_journal_page_last 4635
_journal_paper_doi 10.1039/c7cp07206f
_journal_volume 20
_journal_year 2018
_chemical_formula_sum 'C6 H10 O4'
_chemical_formula_weight 146.14
_chemical_name_systematic 'Adipic acid'
_space_group_IT_number 14
_space_group_name_Hall '-P 2ybc'
_space_group_name_H-M_alt 'P 1 21/c 1'
_symmetry_cell_setting monoclinic
_symmetry_space_group_name_Hall '-P 2ybc'
_symmetry_space_group_name_H-M 'P 1 21/c 1'
_atom_sites_solution_hydrogens geom
_atom_sites_solution_primary direct
_atom_sites_solution_secondary difmap
_audit_creation_method SHELXL-97
_audit_update_record
;
2017-08-18 deposited with the CCDC.
2017-12-04 downloaded from the CCDC.
;
_cell_angle_alpha 90.00
_cell_angle_beta 112.354(11)
_cell_angle_gamma 90.00
_cell_formula_units_Z 2
_cell_length_a 7.3693(14)
_cell_length_b 5.1566(10)
_cell_length_c 10.1453(16)
_cell_measurement_reflns_used 457
_cell_measurement_temperature 298
_cell_measurement_theta_max 25.35
_cell_measurement_theta_min 2.99
_cell_volume 356.56(12)
_computing_cell_refinement 'Bruker SMART'
_computing_data_collection 'Bruker SMART'
_computing_data_reduction 'Bruker SAINT'
_computing_molecular_graphics 'Bruker SHELXTL'
_computing_publication_material 'Bruker SHELXTL'
_computing_structure_refinement 'SHELXL-97 (Sheldrick, 1997)'
_computing_structure_solution 'SHELXS-97 (Sheldrick, 1990)'
_diffrn_ambient_temperature 298
_diffrn_detector_area_resol_mean 8.366
_diffrn_measured_fraction_theta_full 0.997
_diffrn_measured_fraction_theta_max 0.997
_diffrn_measurement_device_type 'CCD area detector'
_diffrn_measurement_method 'phi and omega scans'
_diffrn_radiation_monochromator graphite
_diffrn_radiation_source 'fine-focus sealed tube'
_diffrn_radiation_type MoK\a
_diffrn_radiation_wavelength 0.71073
_diffrn_reflns_av_R_equivalents 0.0379
_diffrn_reflns_av_sigmaI/netI 0.0461
_diffrn_reflns_limit_h_max 9
_diffrn_reflns_limit_h_min -7
_diffrn_reflns_limit_k_max 6
_diffrn_reflns_limit_k_min -6
_diffrn_reflns_limit_l_max 12
_diffrn_reflns_limit_l_min -13
_diffrn_reflns_number 2515
_diffrn_reflns_theta_full 28.33
_diffrn_reflns_theta_max 28.33
_diffrn_reflns_theta_min 2.99
_exptl_absorpt_coefficient_mu 0.115
_exptl_absorpt_correction_T_max 0.9852
_exptl_absorpt_correction_T_min 0.9707
_exptl_absorpt_correction_type empirical
_exptl_absorpt_process_details
;
SADABS; Sheldrick; 1996
;
_exptl_crystal_colour colorless
_exptl_crystal_density_diffrn 1.361
_exptl_crystal_density_method 'not measured'
_exptl_crystal_description needle
_exptl_crystal_F_000 156
_exptl_crystal_size_max 0.26
_exptl_crystal_size_mid 0.14
_exptl_crystal_size_min 0.13
_refine_diff_density_max 0.167
_refine_diff_density_min -0.170
_refine_diff_density_rms 0.042
_refine_ls_extinction_method none
_refine_ls_goodness_of_fit_ref 1.035
_refine_ls_hydrogen_treatment constr
_refine_ls_matrix_type full
_refine_ls_number_parameters 51
_refine_ls_number_reflns 881
_refine_ls_number_restraints 0
_refine_ls_restrained_S_all 1.035
_refine_ls_R_factor_all 0.1100
_refine_ls_R_factor_gt 0.0547
_refine_ls_shift/su_max 0.000
_refine_ls_shift/su_mean 0.000
_refine_ls_structure_factor_coef Fsqd
_refine_ls_weighting_details 'calc w=1/[\s^2^(Fo^2^)+(0.0638P)^2^+0.0188P] where P=(Fo^2^+2Fc^2^)/3'
_refine_ls_weighting_scheme calc
_refine_ls_wR_factor_gt 0.1258
_refine_ls_wR_factor_ref 0.1488
_reflns_number_gt 493
_reflns_number_total 881
_reflns_threshold_expression >2sigma(I)
_cod_data_source_file c7cp07206f4.cif
_cod_data_source_block twinned_domain
_cod_depositor_comments
;
The following automatic conversions were performed:

'_symmetry_cell_setting' value 'Monoclinic' changed to 'monoclinic'
according to
/home/data/users/saulius/crontab/automatic-downloads/rss-feeds/RSC/lib/dictionaries/cif_core.dic
dictionary named 'cif_core.dic' version 2.4.2 from 2011-04-26.

Automatic conversion script
Id: cif_fix_values 4973 2017-02-22 13:04:09Z antanas 

 Adding full bibliography for 7229648--7229649.cif.
;
_cod_original_cell_volume 356.55(11)
_cod_original_sg_symbol_H-M P2(1)/c
_cod_database_code 7229649

loop_
_symmetry_equiv_pos_as_xyz
'x, y, z'
'-x, y+1/2, -z+1/2'
'-x, -y, -z'
'x, -y-1/2, z-1/2'

loop_
_atom_site_label
_atom_site_type_symbol
_atom_site_fract_x
_atom_site_fract_y
_atom_site_fract_z
_atom_site_U_iso_or_equiv
_atom_site_adp_type
_atom_site_occupancy
_atom_site_symmetry_multiplicity
_atom_site_calc_flag
_atom_site_refinement_flags
O1 O 0.2947(2) -0.0993(3) 0.86770(15) 0.0652(6) Uani 1 1 d .
O2 O 0.4741(2) 0.2465(3) 0.87117(17) 0.0686(7) Uani 1 1 d .
H2 H 0.5387 0.1926 0.9515 0.113(12) Uiso 1 1 d R
C1 C 0.0527(3) -0.0348(5) 0.5776(2) 0.0482(6) Uani 1 1 d .
H1A H -0.0425 -0.0483 0.6220 0.069(7) Uiso 1 1 d R
H1B H 0.1144 -0.2031 0.5843 0.068(7) Uiso 1 1 d R
C2 C 0.2068(3) 0.1619(4) 0.6580(2) 0.0490(6) Uani 1 1 d .
H2A H 0.2932 0.1882 0.6070 0.053(6) Uiso 1 1 d R
H2B H 0.1424 0.3259 0.6583 0.071(8) Uiso 1 1 d R
C3 C 0.3290(3) 0.0896(4) 0.8087(2) 0.0458(6) Uani 1 1 d .

loop_
_atom_site_aniso_label
_atom_site_aniso_U_11
_atom_site_aniso_U_22
_atom_site_aniso_U_33
_atom_site_aniso_U_23
_atom_site_aniso_U_13
_atom_site_aniso_U_12
O1 0.0628(11) 0.0757(12) 0.0418(9) 0.0162(8) 0.0027(8) -0.0184(9)
O2 0.0678(12) 0.0727(14) 0.0445(10) 0.0112(9) -0.0020(9) -0.0225(9)
C1 0.0454(13) 0.0548(15) 0.0376(11) 0.0080(10) 0.0081(10) 0.0013(10)
C2 0.0495(13) 0.0536(15) 0.0370(11) 0.0067(10) 0.0088(10) 0.0009(11)
C3 0.0426(13) 0.0518(14) 0.0385(11) 0.0004(11) 0.0104(10) -0.0003(11)

loop_
_atom_type_symbol
_atom_type_description
_atom_type_scat_dispersion_real
_atom_type_scat_dispersion_imag
_atom_type_scat_source
C C 0.0033 0.0016 'International Tables Vol C Tables 4.2.6.8 and 6.1.1.4'
H H 0.0000 0.0000 'International Tables Vol C Tables 4.2.6.8 and 6.1.1.4'
O O 0.0106 0.0060 'International Tables Vol C Tables 4.2.6.8 and 6.1.1.4'

loop_
_geom_angle_atom_site_label_1
_geom_angle_atom_site_label_2
_geom_angle_atom_site_label_3
_geom_angle
_geom_angle_site_symmetry_1
C1 C1 C2 112.7(2) 3_556
C3 C2 C1 114.89(17) .
O1 C3 O2 123.0(2) .
O1 C3 C2 122.97(19) .
O2 C3 C2 114.05(19) .

loop_
_geom_bond_atom_site_label_1
_geom_bond_atom_site_label_2
_geom_bond_distance
_geom_bond_site_symmetry_2
O1 C3 1.219(2) .
O2 C3 1.298(2) .
C1 C1 1.510(4) 3_556
C1 C2 1.510(3) .
C2 C3 1.497(3) .
